data_7047860
loop_
_publ_author_name
'Ignaszak, Anna'
'Patterson, Nigel'
'Radtke, Mariusz'
'Elsegood, Mark R. J.'
'Frese, Josef W. A.'
'Lipman, Joah L. Z. F.'
'Yamato, Takehiko'
'Sanz, Sergio'
'Brechin, Euan K.'
'Prior, Timothy J.'
'Redshaw, Carl'

_publ_section_title
;
 Vanadyl sulfates: molecular structure, magnetism and electrochemical
 activity.
;
_journal_issue 44
_journal_name_full 'Dalton transactions (Cambridge, England : 2003)'
_journal_page_first 15983
_journal_page_last 15993
_journal_paper_doi 10.1039/c8dt03626h
_journal_volume 47
_journal_year 2018
_chemical_formula_moiety '(C82 H96 O28 S8 V2 4-), 2(C6 H16 N 1+), 2(C4 H12 N 1+)'
_chemical_formula_sum 'C102 H152 N4 O28 S8 V2'
_chemical_formula_weight 2240.63
_space_group_crystal_system triclinic
_space_group_IT_number 2
_space_group_name_Hall '-P 1'
_space_group_name_H-M_alt 'P -1'
_symmetry_space_group_name_Hall '-P 1'
_symmetry_space_group_name_H-M 'P -1'
_atom_sites_solution_hydrogens mixed
_atom_sites_solution_primary direct
_atom_sites_solution_secondary difmap
_audit_creation_method SHELXL-2014/7
_audit_update_record
;
2017-09-13 deposited with the CCDC.
2018-10-22 downloaded from the CCDC.
;
_cell_angle_alpha 95.233(3)
_cell_angle_beta 111.125(3)
_cell_angle_gamma 112.613(3)
_cell_formula_units_Z 1
_cell_length_a 13.459(2)
_cell_length_b 14.920(3)
_cell_length_c 16.674(3)
_cell_measurement_reflns_used 3977
_cell_measurement_temperature 150(2)
_cell_measurement_theta_max 29.43
_cell_measurement_theta_min 2.94
_cell_volume 2778.6(9)
_computing_cell_refinement 'Bruker SAINT'
_computing_data_collection 'Bruker APEX 2'
_computing_data_reduction 'Bruker SAINT'
_computing_molecular_graphics 'Bruker SHELXTL'
_computing_publication_material 'Bruker SHELXTL and local programs'
_computing_structure_refinement 'SHELXL-2014/7 (Sheldrick, 2014)'
_computing_structure_solution 'SHELXS-97 (Sheldrick, 2008)'
_diffrn_ambient_temperature 150(2)
_diffrn_measured_fraction_theta_full 0.999
_diffrn_measured_fraction_theta_max 0.981
_diffrn_measurement_device_type 'Bruker APEX 2 CCD diffractometer'
_diffrn_measurement_method '\w rotation with narrow frames'
_diffrn_radiation_monochromator 'silicon 111'
_diffrn_radiation_type synchrotron
_diffrn_radiation_wavelength 0.7749
_diffrn_reflns_av_R_equivalents 0.0809
_diffrn_reflns_av_unetI/netI 0.0672
_diffrn_reflns_Laue_measured_fraction_full 0.999
_diffrn_reflns_Laue_measured_fraction_max 0.981
_diffrn_reflns_limit_h_max 19
_diffrn_reflns_limit_h_min -19
_diffrn_reflns_limit_k_max 21
_diffrn_reflns_limit_k_min -21
_diffrn_reflns_limit_l_max 23
_diffrn_reflns_limit_l_min -23
_diffrn_reflns_number 82846
_diffrn_reflns_point_group_measured_fraction_full 0.999
_diffrn_reflns_point_group_measured_fraction_max 0.981
_diffrn_reflns_theta_full 27.706
_diffrn_reflns_theta_max 33.673
_diffrn_reflns_theta_min 2.939
_diffrn_source 'ALS Station 11.3.1'
_exptl_absorpt_coefficient_mu 0.493
_exptl_absorpt_correction_T_max 0.996
_exptl_absorpt_correction_T_min 0.966
_exptl_absorpt_correction_type multi-scan
_exptl_absorpt_process_details 'SADABS v2008/1, Sheldrick, G.M., (2008)'
_exptl_crystal_colour Yellow
_exptl_crystal_density_diffrn 1.339
_exptl_crystal_density_method 'not measured'
_exptl_crystal_description Plate
_exptl_crystal_F_000 1190
_exptl_crystal_recrystallization_method 'Re-crystallisation from solvent: dichloromethane'
_exptl_crystal_size_max 0.090
_exptl_crystal_size_mid 0.050
_exptl_crystal_size_min 0.010
_refine_diff_density_max 0.816
_refine_diff_density_min -0.581
_refine_diff_density_rms 0.093
_refine_ls_extinction_coef 0.0015(2)
_refine_ls_extinction_expression Fc^*^=kFc[1+0.001xFc^2^\l^3^/sin(2\q)]^-1/4^
_refine_ls_extinction_method 'SHELXL-2014/7 (Sheldrick 2014'
_refine_ls_goodness_of_fit_ref 1.074
_refine_ls_hydrogen_treatment mixed
_refine_ls_matrix_type full
_refine_ls_number_parameters 679
_refine_ls_number_reflns 16757
_refine_ls_number_restraints 4
_refine_ls_restrained_S_all 1.074
_refine_ls_R_factor_all 0.1115
_refine_ls_R_factor_gt 0.0693
_refine_ls_shift/su_max 0.001
_refine_ls_shift/su_mean 0.000
_refine_ls_structure_factor_coef Fsqd
_refine_ls_weighting_details 'w=1/[\s^2^(Fo^2^)+(0.0074P)^2^+7.7856P] where P=(Fo^2^+2Fc^2^)/3'
_refine_ls_weighting_scheme calc
_refine_ls_wR_factor_gt 0.1276
_refine_ls_wR_factor_ref 0.1502
_reflns_Friedel_coverage 0.000
_reflns_number_gt 11681
_reflns_number_total 16757
_reflns_threshold_expression 'I > 2\s(I)'
_cod_data_source_file c8dt03626h2.cif
_cod_data_source_block 4
_cod_depositor_comments 'Adding full bibliography for 7047857--7047863.cif.'
_cod_database_code 7047860
_shelx_shelxl_version_number 2014/7
_shelx_space_group_comment
; 
The symmetry employed for this shelxl refinement is uniquely defined 
by the following loop, which should always be used as a source of 
symmetry information in preference to the above space-group names. 
They are only intended as comments. 
;
_shelx_estimated_absorpt_t_min 0.957
_shelx_estimated_absorpt_t_max 0.995

loop_
_space_group_symop_operation_xyz
'x, y, z'
'-x, -y, -z'

loop_
_atom_site_label
_atom_site_type_symbol
_atom_site_fract_x
_atom_site_fract_y
_atom_site_fract_z
_atom_site_U_iso_or_equiv
_atom_site_adp_type
_atom_site_occupancy
_atom_site_site_symmetry_order
_atom_site_calc_flag
_atom_site_refinement_flags_posn
_atom_site_refinement_flags_adp
V1 V 0.93691(4) 0.88492(4) 0.48464(3) 0.01939(11) Uani 1 1 d . .
O1 O 0.92439(19) 0.79911(16) 0.57246(14) 0.0231(4) Uani 1 1 d . .
C1 C 0.8718(3) 0.7792(2) 0.62503(19) 0.0210(5) Uani 1 1 d . .
C2 C 0.9050(3) 0.7286(2) 0.6907(2) 0.0220(6) Uani 1 1 d . .
C3 C 0.8525(3) 0.7056(2) 0.7489(2) 0.0247(6) Uani 1 1 d . .
H3 H 0.8799 0.6730 0.7921 0.030 Uiso 1 1 calc R U
C4 C 0.7609(3) 0.7292(2) 0.7455(2) 0.0249(6) Uani 1 1 d . .
C5 C 0.7251(3) 0.7778(2) 0.68119(19) 0.0229(6) Uani 1 1 d . .
H5 H 0.6625 0.7948 0.6770 0.028 Uiso 1 1 calc R U
C6 C 0.7776(3) 0.8025(2) 0.62297(19) 0.0208(5) Uani 1 1 d . .
C7 C 0.7003(3) 0.7040(3) 0.8080(2) 0.0318(7) Uani 1 1 d . .
C8 C 0.7553(4) 0.6553(3) 0.8763(3) 0.0470(10) Uani 1 1 d . .
H8A H 0.7430 0.5902 0.8453 0.071 Uiso 1 1 calc R U
H8B H 0.7173 0.6450 0.9172 0.071 Uiso 1 1 calc R U
H8C H 0.8410 0.6994 0.9102 0.071 Uiso 1 1 calc R U
C9 C 0.5685(4) 0.6285(3) 0.7510(3) 0.0483(10) Uani 1 1 d . .
H9B H 0.5297 0.6593 0.7087 0.072 Uiso 1 1 calc R U
H9C H 0.5282 0.6102 0.7899 0.072 Uiso 1 1 calc R U
H9A H 0.5636 0.5679 0.7181 0.072 Uiso 1 1 calc R U
C10 C 0.7086(5) 0.7996(3) 0.8583(3) 0.0510(11) Uani 1 1 d . .
H10A H 0.6729 0.8315 0.8154 0.076 Uiso 1 1 calc R U
H10B H 0.7925 0.8464 0.8961 0.076 Uiso 1 1 calc R U
H10C H 0.6658 0.7820 0.8956 0.076 Uiso 1 1 calc R U
O2 O 0.77168(17) 0.78285(15) 0.39525(14) 0.0220(4) Uani 1 1 d . .
C11 C 0.6620(3) 0.7569(2) 0.3808(2) 0.0205(5) Uani 1 1 d . .
C12 C 0.6235(3) 0.7856(2) 0.44433(19) 0.0203(5) Uani 1 1 d . .
C13 C 0.5042(3) 0.7538(2) 0.4249(2) 0.0223(6) Uani 1 1 d . .
H13 H 0.4840 0.7751 0.4697 0.027 Uiso 1 1 calc R U
C14 C 0.4125(3) 0.6917(2) 0.3420(2) 0.0229(6) Uani 1 1 d . .
C15 C 0.4471(3) 0.6627(2) 0.2790(2) 0.0228(6) Uani 1 1 d . .
H15 H 0.3875 0.6206 0.2216 0.027 Uiso 1 1 calc R U
C16 C 0.5665(3) 0.6933(2) 0.2972(2) 0.0212(6) Uani 1 1 d . .
C17 C 0.2825(3) 0.6588(3) 0.3259(2) 0.0276(7) Uani 1 1 d . .
C18 C 0.2627(3) 0.7529(3) 0.3417(3) 0.0443(10) Uani 1 1 d . .
H18A H 0.1798 0.7319 0.3319 0.066 Uiso 1 1 calc R U
H18B H 0.2796 0.7922 0.3002 0.066 Uiso 1 1 calc R U
H18C H 0.3162 0.7943 0.4032 0.066 Uiso 1 1 calc R U
C19 C 0.2572(3) 0.5986(3) 0.3918(3) 0.0437(10) Uani 1 1 d . .
H19A H 0.2689 0.5383 0.3817 0.066 Uiso 1 1 calc R U
H19B H 0.1748 0.5785 0.3829 0.066 Uiso 1 1 calc R U
H19C H 0.3119 0.6404 0.4529 0.066 Uiso 1 1 calc R U
C20 C 0.1943(3) 0.5937(3) 0.2315(2) 0.0376(8) Uani 1 1 d . .
H20A H 0.2040 0.5325 0.2208 0.056 Uiso 1 1 calc R U
H20B H 0.2095 0.6314 0.1886 0.056 Uiso 1 1 calc R U
H20C H 0.1129 0.5752 0.2244 0.056 Uiso 1 1 calc R U
O3 O 0.52325(19) 0.78602(16) 0.13287(14) 0.0236(4) Uani 1 1 d . .
C21 C 0.6230(3) 0.7948(2) 0.13528(19) 0.0208(5) Uani 1 1 d . .
C22 C 0.6794(3) 0.7371(2) 0.17825(19) 0.0208(5) Uani 1 1 d . .
C23 C 0.7915(3) 0.7508(2) 0.1886(2) 0.0230(6) Uani 1 1 d . .
H23 H 0.8252 0.7124 0.2208 0.028 Uiso 1 1 calc R U
C24 C 0.8566(3) 0.8194(2) 0.1533(2) 0.0239(6) Uani 1 1 d . .
C25 C 0.8027(3) 0.8738(2) 0.1072(2) 0.0237(6) Uani 1 1 d . .
H25 H 0.8434 0.9200 0.0810 0.028 Uiso 1 1 calc R U
C26 C 0.6912(3) 0.8627(2) 0.09810(19) 0.0206(5) Uani 1 1 d . .
C27 C 0.9834(3) 0.8376(3) 0.1701(2) 0.0285(7) Uani 1 1 d . .
C28 C 1.0646(3) 0.8856(4) 0.2693(3) 0.0504(11) Uani 1 1 d . .
H28A H 1.0355 0.8406 0.3036 0.076 Uiso 1 1 calc R U
H28B H 1.0648 0.9501 0.2872 0.076 Uiso 1 1 calc R U
H28C H 1.1459 0.8971 0.2809 0.076 Uiso 1 1 calc R U
C29 C 0.9831(3) 0.7370(3) 0.1416(3) 0.0409(9) Uani 1 1 d . .
H29A H 0.9541 0.6918 0.1757 0.061 Uiso 1 1 calc R U
H29B H 1.0643 0.7485 0.1529 0.061 Uiso 1 1 calc R U
H29C H 0.9307 0.7063 0.0778 0.061 Uiso 1 1 calc R U
C30 C 1.0319(4) 0.9065(4) 0.1165(4) 0.0556(12) Uani 1 1 d . .
H30A H 0.9774 0.8777 0.0530 0.083 Uiso 1 1 calc R U
H30B H 1.1107 0.9126 0.1259 0.083 Uiso 1 1 calc R U
H30C H 1.0387 0.9733 0.1365 0.083 Uiso 1 1 calc R U
O4 O 0.8808(2) 1.14347(17) 0.13787(15) 0.0284(5) Uani 1 1 d D .
H4 H 0.845(3) 1.099(2) 0.0893(18) 0.043 Uiso 1 1 d D U
C31 C 0.8068(3) 1.1275(2) 0.1784(2) 0.0221(6) Uani 1 1 d . .
C32 C 0.6934(3) 1.0450(2) 0.14616(19) 0.0225(6) Uani 1 1 d . .
C33 C 0.6230(3) 1.0339(2) 0.1922(2) 0.0257(6) Uani 1 1 d . .
H33 H 0.5458 0.9785 0.1680 0.031 Uiso 1 1 calc R U
C34 C 0.6634(3) 1.1022(2) 0.2730(2) 0.0268(6) Uani 1 1 d . .
C35 C 0.7763(3) 1.1835(2) 0.3053(2) 0.0251(6) Uani 1 1 d . .
H35 H 0.8063 1.2307 0.3606 0.030 Uiso 1 1 calc R U
C36 C 0.8462(3) 1.1975(2) 0.2589(2) 0.0212(6) Uani 1 1 d . .
C37 C 0.5895(4) 1.0874(3) 0.3266(3) 0.0400(9) Uani 1 1 d . .
C38 C 0.6473(7) 1.0558(7) 0.4085(5) 0.118(3) Uani 1 1 d . .
H38A H 0.7330 1.1010 0.4384 0.177 Uiso 1 1 calc R U
H38B H 0.6346 0.9865 0.3901 0.177 Uiso 1 1 calc R U
H38C H 0.6114 1.0595 0.4496 0.177 Uiso 1 1 calc R U
C39 C 0.5915(5) 1.1879(4) 0.3601(5) 0.085(2) Uani 1 1 d . .
H39A H 0.6727 1.2358 0.4030 0.128 Uiso 1 1 calc R U
H39B H 0.5376 1.1766 0.3891 0.128 Uiso 1 1 calc R U
H39C H 0.5653 1.2152 0.3095 0.128 Uiso 1 1 calc R U
C40 C 0.4620(5) 1.0137(6) 0.2723(4) 0.115(3) Uani 1 1 d . .
H40A H 0.4178 1.0094 0.3086 0.172 Uiso 1 1 calc R U
H40B H 0.4565 0.9473 0.2527 0.172 Uiso 1 1 calc R U
H40C H 0.4280 1.0360 0.2201 0.172 Uiso 1 1 calc R U
S1 S 0.72746(6) 0.86968(5) 0.54957(5) 0.01993(14) Uani 1 1 d . .
O5 O 0.82951(18) 0.93834(15) 0.53863(14) 0.0227(4) Uani 1 1 d . .
O6 O 0.66613(19) 0.91172(17) 0.58376(15) 0.0259(5) Uani 1 1 d . .
S2 S 0.59817(6) 0.64049(5) 0.21572(5) 0.02064(14) Uani 1 1 d . .
O7 O 0.67462(19) 0.59552(15) 0.25869(14) 0.0241(4) Uani 1 1 d . .
O8 O 0.48549(19) 0.57385(16) 0.14123(14) 0.0261(5) Uani 1 1 d . .
S3 S 0.64344(7) 0.94727(5) 0.05109(5) 0.02275(15) Uani 1 1 d . .
O9 O 0.5165(2) 0.90251(16) 0.00343(15) 0.0290(5) Uani 1 1 d . .
O10 O 0.7127(2) 0.99099(16) 0.00227(15) 0.0277(5) Uani 1 1 d . .
S4 S 0.98235(7) 1.30854(5) 0.29921(5) 0.02186(15) Uani 1 1 d . .
O11 O 1.0040(2) 1.35965(16) 0.38634(14) 0.0255(5) Uani 1 1 d . .
O12 O 0.9728(2) 1.36290(16) 0.23174(15) 0.0271(5) Uani 1 1 d . .
O13 O 1.00506(19) 0.83553(16) 0.44847(15) 0.0258(5) Uani 1 1 d . .
O14 O 0.93388(18) 0.99079(15) 0.42370(14) 0.0224(4) Uani 1 1 d . .
C41 C 0.8603(4) 0.9816(3) 0.3360(3) 0.0439(10) Uani 1 1 d . .
H41A H 0.8807 1.0486 0.3254 0.066 Uiso 1 1 calc R U
H41B H 0.8720 0.9400 0.2946 0.066 Uiso 1 1 calc R U
H41C H 0.7768 0.9498 0.3264 0.066 Uiso 1 1 calc R U
C42 C 0.6721(3) 0.5462(3) 0.4591(3) 0.0375(8) Uani 1 1 d . .
H42A H 0.6101 0.4828 0.4571 0.056 Uiso 1 1 calc R U
H42B H 0.6352 0.5791 0.4180 0.056 Uiso 1 1 calc R U
H42C H 0.7154 0.5906 0.5199 0.056 Uiso 1 1 calc R U
C43 C 0.7582(3) 0.5247(2) 0.4316(2) 0.0330(7) Uani 1 1 d . .
H43A H 0.7975 0.4936 0.4743 0.040 Uiso 1 1 calc R U
H43B H 0.7136 0.4763 0.3718 0.040 Uiso 1 1 calc R U
N1 N 0.8511(3) 0.6194(2) 0.42922(18) 0.0271(6) Uani 1 1 d D .
H1A H 0.812(3) 0.647(3) 0.388(2) 0.033 Uiso 1 1 d D U
H1B H 0.891(3) 0.661(3) 0.4866(18) 0.033 Uiso 1 1 d D U
C44 C 0.9448(3) 0.6055(3) 0.4090(2) 0.0349(8) Uani 1 1 d . .
H44A H 0.9842 0.5766 0.4541 0.042 Uiso 1 1 calc R U
H44B H 1.0060 0.6721 0.4140 0.042 Uiso 1 1 calc R U
C45 C 0.8956(4) 0.5375(3) 0.3173(3) 0.0443(9) Uani 1 1 d . .
H45A H 0.8392 0.4699 0.3134 0.066 Uiso 1 1 calc R U
H45B H 0.9611 0.5339 0.3067 0.066 Uiso 1 1 calc R U
H45C H 0.8545 0.5647 0.2724 0.066 Uiso 1 1 calc R U
N2 N 0.3154(2) 0.6841(2) -0.00827(19) 0.0313(6) Uani 1 1 d D .
H2 H 0.389(3) 0.712(3) 0.039(2) 0.038 Uiso 1 1 d D U
C46 C 0.1205(4) 0.5304(3) -0.0533(3) 0.0489(10) Uani 1 1 d . .
H46A H 0.0812 0.4735 -0.0325 0.073 Uiso 1 1 calc R U
H46B H 0.1168 0.5051 -0.1111 0.073 Uiso 1 1 calc R U
H46C H 0.0798 0.5733 -0.0596 0.073 Uiso 1 1 calc R U
C47 C 0.2489(3) 0.5909(3) 0.0134(3) 0.0361(8) Uani 1 1 d . .
H47A H 0.2517 0.6101 0.0729 0.043 Uiso 1 1 calc R U
H47B H 0.2900 0.5477 0.0171 0.043 Uiso 1 1 calc R U
C48 C 0.2618(3) 0.7555(3) -0.0139(2) 0.0337(7) Uani 1 1 d . .
H48A H 0.1819 0.7238 -0.0650 0.040 Uiso 1 1 calc R U
H48B H 0.3121 0.8169 -0.0253 0.040 Uiso 1 1 calc R U
C49 C 0.2501(4) 0.7852(3) 0.0700(3) 0.0443(9) Uani 1 1 d . .
H49A H 0.1840 0.7290 0.0729 0.066 Uiso 1 1 calc R U
H49B H 0.2343 0.8441 0.0695 0.066 Uiso 1 1 calc R U
H49C H 0.3243 0.8017 0.1222 0.066 Uiso 1 1 calc R U
C50 C 0.3317(4) 0.6620(3) -0.0905(3) 0.0483(11) Uani 1 1 d . .
H50A H 0.3767 0.7263 -0.1010 0.058 Uiso 1 1 calc R U
H50B H 0.2524 0.6264 -0.1421 0.058 Uiso 1 1 calc R U
C51 C 0.3974(5) 0.5981(5) -0.0848(4) 0.080(2) Uani 1 1 d . .
H51A H 0.3487 0.5311 -0.0817 0.121 Uiso 1 1 calc R U
H51B H 0.4734 0.6303 -0.0312 0.121 Uiso 1 1 calc R U
H51C H 0.4126 0.5916 -0.1377 0.121 Uiso 1 1 calc R U

loop_
_atom_site_aniso_label
_atom_site_aniso_U_11
_atom_site_aniso_U_22
_atom_site_aniso_U_33
_atom_site_aniso_U_23
_atom_site_aniso_U_13
_atom_site_aniso_U_12
V1 0.0173(2) 0.0166(2) 0.0190(2) 0.00414(18) 0.00583(18) 0.00463(18)
O1 0.0255(11) 0.0233(10) 0.0236(11) 0.0093(8) 0.0134(9) 0.0107(9)
C1 0.0216(13) 0.0190(13) 0.0179(13) 0.0032(10) 0.0072(11) 0.0064(11)
C2 0.0220(14) 0.0179(13) 0.0213(14) 0.0050(11) 0.0072(11) 0.0063(11)
C3 0.0255(15) 0.0232(14) 0.0191(14) 0.0052(11) 0.0064(12) 0.0080(12)
C4 0.0240(14) 0.0244(14) 0.0214(14) 0.0052(12) 0.0102(12) 0.0060(12)
C5 0.0232(14) 0.0221(14) 0.0191(14) 0.0030(11) 0.0079(11) 0.0076(11)
C6 0.0201(13) 0.0189(13) 0.0193(13) 0.0041(11) 0.0070(11) 0.0067(11)
C7 0.0341(18) 0.0357(18) 0.0278(17) 0.0103(14) 0.0181(14) 0.0130(15)
C8 0.058(3) 0.058(3) 0.042(2) 0.029(2) 0.031(2) 0.030(2)
C9 0.042(2) 0.050(2) 0.047(2) 0.017(2) 0.0239(19) 0.0094(19)
C10 0.081(3) 0.045(2) 0.040(2) 0.0119(18) 0.039(2) 0.030(2)
O2 0.0163(9) 0.0191(10) 0.0230(10) 0.0013(8) 0.0056(8) 0.0045(8)
C11 0.0210(13) 0.0154(12) 0.0233(14) 0.0065(10) 0.0077(11) 0.0078(10)
C12 0.0203(13) 0.0190(13) 0.0171(13) 0.0041(10) 0.0058(11) 0.0067(11)
C13 0.0199(13) 0.0252(14) 0.0204(14) 0.0069(11) 0.0077(11) 0.0093(11)
C14 0.0188(13) 0.0237(14) 0.0232(14) 0.0082(11) 0.0077(11) 0.0076(11)
C15 0.0201(13) 0.0212(13) 0.0188(13) 0.0048(11) 0.0039(11) 0.0053(11)
C16 0.0204(13) 0.0185(13) 0.0208(14) 0.0034(11) 0.0068(11) 0.0073(11)
C17 0.0177(14) 0.0340(17) 0.0293(16) 0.0110(13) 0.0088(12) 0.0104(13)
C18 0.0276(18) 0.044(2) 0.054(3) 0.0044(19) 0.0110(17) 0.0170(17)
C19 0.0271(18) 0.059(3) 0.037(2) 0.0245(19) 0.0139(16) 0.0100(17)
C20 0.0204(15) 0.050(2) 0.0317(18) 0.0068(16) 0.0080(14) 0.0089(15)
O3 0.0219(10) 0.0247(10) 0.0218(10) 0.0045(8) 0.0067(8) 0.0109(9)
C21 0.0216(13) 0.0193(13) 0.0172(13) 0.0024(10) 0.0038(11) 0.0099(11)
C22 0.0205(13) 0.0201(13) 0.0193(13) 0.0049(11) 0.0059(11) 0.0092(11)
C23 0.0236(14) 0.0200(13) 0.0237(14) 0.0043(11) 0.0076(12) 0.0109(11)
C24 0.0245(14) 0.0225(14) 0.0244(15) 0.0048(11) 0.0116(12) 0.0095(12)
C25 0.0262(15) 0.0200(13) 0.0227(14) 0.0041(11) 0.0107(12) 0.0085(12)
C26 0.0221(13) 0.0175(12) 0.0187(13) 0.0030(10) 0.0069(11) 0.0077(11)
C27 0.0250(15) 0.0303(16) 0.0315(17) 0.0081(13) 0.0123(13) 0.0136(13)
C28 0.0282(19) 0.063(3) 0.046(2) -0.003(2) 0.0075(17) 0.0186(19)
C29 0.037(2) 0.046(2) 0.047(2) 0.0111(18) 0.0197(18) 0.0244(18)
C30 0.039(2) 0.069(3) 0.084(4) 0.042(3) 0.041(2) 0.030(2)
O4 0.0267(11) 0.0275(11) 0.0245(11) 0.0010(9) 0.0117(10) 0.0066(9)
C31 0.0237(14) 0.0212(13) 0.0201(14) 0.0062(11) 0.0073(11) 0.0106(11)
C32 0.0260(14) 0.0179(13) 0.0178(13) 0.0016(10) 0.0046(11) 0.0092(11)
C33 0.0220(14) 0.0228(14) 0.0292(16) 0.0058(12) 0.0098(12) 0.0085(12)
C34 0.0281(16) 0.0245(15) 0.0278(16) 0.0046(12) 0.0128(13) 0.0117(13)
C35 0.0282(15) 0.0217(14) 0.0250(15) 0.0029(12) 0.0105(13) 0.0124(12)
C36 0.0205(13) 0.0176(13) 0.0219(14) 0.0038(11) 0.0063(11) 0.0082(11)
C37 0.040(2) 0.038(2) 0.042(2) 0.0025(16) 0.0253(18) 0.0113(16)
C38 0.148(7) 0.194(9) 0.113(6) 0.108(6) 0.108(6) 0.111(7)
C39 0.080(4) 0.064(3) 0.116(5) -0.012(3) 0.071(4) 0.018(3)
C40 0.052(3) 0.131(6) 0.096(5) -0.054(4) 0.052(3) -0.021(3)
S1 0.0195(3) 0.0181(3) 0.0198(3) 0.0034(3) 0.0074(3) 0.0074(3)
O5 0.0218(10) 0.0169(9) 0.0247(11) 0.0037(8) 0.0085(9) 0.0058(8)
O6 0.0259(11) 0.0273(11) 0.0253(11) 0.0036(9) 0.0107(9) 0.0136(9)
S2 0.0198(3) 0.0171(3) 0.0193(3) 0.0027(3) 0.0052(3) 0.0062(3)
O7 0.0263(11) 0.0191(10) 0.0252(11) 0.0058(8) 0.0080(9) 0.0115(9)
O8 0.0227(10) 0.0208(10) 0.0218(11) -0.0009(8) 0.0041(9) 0.0039(8)
S3 0.0260(4) 0.0181(3) 0.0195(3) 0.0035(3) 0.0059(3) 0.0095(3)
O9 0.0258(11) 0.0229(11) 0.0260(11) 0.0024(9) 0.0005(9) 0.0098(9)
O10 0.0388(13) 0.0220(10) 0.0225(11) 0.0056(9) 0.0135(10) 0.0135(10)
S4 0.0227(3) 0.0173(3) 0.0204(3) 0.0044(3) 0.0055(3) 0.0077(3)
O11 0.0283(11) 0.0219(10) 0.0202(10) 0.0011(8) 0.0056(9) 0.0107(9)
O12 0.0301(12) 0.0210(10) 0.0262(11) 0.0105(9) 0.0076(9) 0.0107(9)
O13 0.0237(11) 0.0266(11) 0.0259(11) 0.0062(9) 0.0120(9) 0.0092(9)
O14 0.0216(10) 0.0188(9) 0.0189(10) 0.0066(8) 0.0043(8) 0.0052(8)
C41 0.049(2) 0.0280(17) 0.0315(19) 0.0050(15) -0.0023(17) 0.0134(17)
C42 0.039(2) 0.0273(17) 0.037(2) 0.0074(15) 0.0118(16) 0.0100(15)
C43 0.0386(19) 0.0224(15) 0.0284(17) 0.0064(13) 0.0066(14) 0.0119(14)
N1 0.0327(14) 0.0228(13) 0.0219(13) 0.0043(10) 0.0072(11) 0.0132(11)
C44 0.0368(19) 0.0329(18) 0.0353(19) 0.0061(15) 0.0120(15) 0.0198(15)
C45 0.048(2) 0.050(2) 0.038(2) 0.0050(18) 0.0136(18) 0.031(2)
N2 0.0207(13) 0.0393(16) 0.0230(14) -0.0035(12) 0.0041(11) 0.0106(12)
C46 0.038(2) 0.034(2) 0.059(3) 0.0117(19) 0.015(2) 0.0074(17)
C47 0.0389(19) 0.0360(19) 0.0341(19) 0.0121(15) 0.0111(16) 0.0210(16)
C48 0.0316(17) 0.0336(18) 0.0352(19) 0.0105(15) 0.0137(15) 0.0142(15)
C49 0.049(2) 0.041(2) 0.050(2) 0.0102(18) 0.025(2) 0.0247(19)
C50 0.035(2) 0.052(2) 0.036(2) -0.0105(18) 0.0174(17) 0.0010(18)
C51 0.057(3) 0.104(5) 0.064(3) -0.028(3) 0.021(3) 0.036(3)

loop_
_atom_type_symbol
_atom_type_description
_atom_type_scat_dispersion_real
_atom_type_scat_dispersion_imag
_atom_type_scat_source
C C 0.0043 0.0021 'International Tables Vol C Tables 4.2.6.8 and 6.1.1.4'
H H 0.0000 0.0000 'International Tables Vol C Tables 4.2.6.8 and 6.1.1.4'
N N 0.0082 0.0041 'International Tables Vol C Tables 4.2.6.8 and 6.1.1.4'
O O 0.0139 0.0076 'International Tables Vol C Tables 4.2.6.8 and 6.1.1.4'
S S 0.1451 0.1494 'International Tables Vol C Tables 4.2.6.8 and 6.1.1.4'
V V 0.3281 0.6302 'International Tables Vol C Tables 4.2.6.8 and 6.1.1.4'

loop_
_geom_angle_atom_site_label_1
_geom_angle_atom_site_label_2
_geom_angle_atom_site_label_3
_geom_angle
_geom_angle_site_symmetry_1
_geom_angle_site_symmetry_3
O13 V1 O14 104.92(11) . .
O13 V1 O14 104.19(10) . 2_776
O14 V1 O14 76.70(10) . 2_776
O13 V1 O2 95.06(10) . .
O14 V1 O2 93.42(9) . .
O14 V1 O2 160.03(9) 2_776 .
O13 V1 O1 93.21(10) . .
O14 V1 O1 161.37(9) . .
O14 V1 O1 94.95(9) 2_776 .
O2 V1 O1 89.15(9) . .
O13 V1 O5 173.68(10) . .
O14 V1 O5 80.73(9) . .
O14 V1 O5 79.69(8) 2_776 .
O2 V1 O5 81.63(8) . .
O1 V1 O5 81.40(8) . .
O13 V1 V1 108.69(8) . 2_776
O14 V1 V1 38.48(6) . 2_776
O14 V1 V1 38.22(6) 2_776 2_776
O2 V1 V1 129.71(7) . 2_776
O1 V1 V1 131.12(7) . 2_776
O5 V1 V1 77.48(6) . 2_776
C1 O1 V1 138.4(2) . .
O1 C1 C2 120.7(3) . .
O1 C1 C6 125.4(3) . .
C2 C1 C6 113.9(3) . .
C3 C2 C1 123.3(3) . .
C3 C2 S4 116.8(2) . 2_776
C1 C2 S4 120.0(2) . 2_776
C2 C3 C4 121.7(3) . .
C2 C3 H3 119.2 . .
C4 C3 H3 119.2 . .
C3 C4 C5 116.6(3) . .
C3 C4 C7 123.0(3) . .
C5 C4 C7 120.4(3) . .
C6 C5 C4 122.4(3) . .
C6 C5 H5 118.8 . .
C4 C5 H5 118.8 . .
C5 C6 C1 122.0(3) . .
C5 C6 S1 116.8(2) . .
C1 C6 S1 121.1(2) . .
C8 C7 C4 112.7(3) . .
C8 C7 C10 108.4(3) . .
C4 C7 C10 110.2(3) . .
C8 C7 C9 107.7(3) . .
C4 C7 C9 108.1(3) . .
C10 C7 C9 109.7(4) . .
C7 C8 H8A 109.5 . .
C7 C8 H8B 109.5 . .
H8A C8 H8B 109.5 . .
C7 C8 H8C 109.5 . .
H8A C8 H8C 109.5 . .
H8B C8 H8C 109.5 . .
C7 C9 H9B 109.5 . .
C7 C9 H9C 109.5 . .
H9B C9 H9C 109.5 . .
C7 C9 H9A 109.5 . .
H9B C9 H9A 109.5 . .
H9C C9 H9A 109.5 . .
C7 C10 H10A 109.5 . .
C7 C10 H10B 109.5 . .
H10A C10 H10B 109.5 . .
C7 C10 H10C 109.5 . .
H10A C10 H10C 109.5 . .
H10B C10 H10C 109.5 . .
C11 O2 V1 138.75(19) . .
O2 C11 C16 121.0(3) . .
O2 C11 C12 125.3(3) . .
C16 C11 C12 113.6(3) . .
C13 C12 C11 122.4(3) . .
C13 C12 S1 116.6(2) . .
C11 C12 S1 120.9(2) . .
C12 C13 C14 122.6(3) . .
C12 C13 H13 118.7 . .
C14 C13 H13 118.7 . .
C15 C14 C13 116.3(3) . .
C15 C14 C17 124.3(3) . .
C13 C14 C17 119.4(3) . .
C14 C15 C16 122.1(3) . .
C14 C15 H15 118.9 . .
C16 C15 H15 118.9 . .
C15 C16 C11 123.0(3) . .
C15 C16 S2 117.6(2) . .
C11 C16 S2 119.1(2) . .
C20 C17 C19 108.6(3) . .
C20 C17 C14 112.5(3) . .
C19 C17 C14 108.9(3) . .
C20 C17 C18 108.3(3) . .
C19 C17 C18 109.1(3) . .
C14 C17 C18 109.4(3) . .
C17 C18 H18A 109.5 . .
C17 C18 H18B 109.5 . .
H18A C18 H18B 109.5 . .
C17 C18 H18C 109.5 . .
H18A C18 H18C 109.5 . .
H18B C18 H18C 109.5 . .
C17 C19 H19A 109.5 . .
C17 C19 H19B 109.5 . .
H19A C19 H19B 109.5 . .
C17 C19 H19C 109.5 . .
H19A C19 H19C 109.5 . .
H19B C19 H19C 109.5 . .
C17 C20 H20A 109.5 . .
C17 C20 H20B 109.5 . .
H20A C20 H20B 109.5 . .
C17 C20 H20C 109.5 . .
H20A C20 H20C 109.5 . .
H20B C20 H20C 109.5 . .
O3 C21 C22 122.1(3) . .
O3 C21 C26 125.2(3) . .
C22 C21 C26 112.7(3) . .
C23 C22 C21 123.5(3) . .
C23 C22 S2 118.7(2) . .
C21 C22 S2 117.7(2) . .
C22 C23 C24 122.0(3) . .
C22 C23 H23 119.0 . .
C24 C23 H23 119.0 . .
C25 C24 C23 116.4(3) . .
C25 C24 C27 122.4(3) . .
C23 C24 C27 121.1(3) . .
C24 C25 C26 122.3(3) . .
C24 C25 H25 118.9 . .
C26 C25 H25 118.9 . .
C25 C26 C21 122.9(3) . .
C25 C26 S3 117.1(2) . .
C21 C26 S3 119.5(2) . .
C28 C27 C29 109.7(3) . .
C28 C27 C30 109.3(3) . .
C29 C27 C30 107.6(3) . .
C28 C27 C24 108.8(3) . .
C29 C27 C24 109.5(3) . .
C30 C27 C24 111.9(3) . .
C27 C28 H28A 109.5 . .
C27 C28 H28B 109.5 . .
H28A C28 H28B 109.5 . .
C27 C28 H28C 109.5 . .
H28A C28 H28C 109.5 . .
H28B C28 H28C 109.5 . .
C27 C29 H29A 109.5 . .
C27 C29 H29B 109.5 . .
H29A C29 H29B 109.5 . .
C27 C29 H29C 109.5 . .
H29A C29 H29C 109.5 . .
H29B C29 H29C 109.5 . .
C27 C30 H30A 109.5 . .
C27 C30 H30B 109.5 . .
H30A C30 H30B 109.5 . .
C27 C30 H30C 109.5 . .
H30A C30 H30C 109.5 . .
H30B C30 H30C 109.5 . .
C31 O4 H4 108(3) . .
O4 C31 C32 124.6(3) . .
O4 C31 C36 118.0(3) . .
C32 C31 C36 117.4(3) . .
C33 C32 C31 121.0(3) . .
C33 C32 S3 118.7(2) . .
C31 C32 S3 120.0(2) . .
C32 C33 C34 121.5(3) . .
C32 C33 H33 119.2 . .
C34 C33 H33 119.2 . .
C35 C34 C33 117.4(3) . .
C35 C34 C37 120.7(3) . .
C33 C34 C37 121.8(3) . .
C36 C35 C34 121.8(3) . .
C36 C35 H35 119.1 . .
C34 C35 H35 119.1 . .
C35 C36 C31 120.8(3) . .
C35 C36 S4 119.0(2) . .
C31 C36 S4 120.1(2) . .
C40 C37 C38 111.6(6) . .
C40 C37 C34 112.6(3) . .
C38 C37 C34 108.5(4) . .
C40 C37 C39 106.9(5) . .
C38 C37 C39 107.3(5) . .
C34 C37 C39 109.8(3) . .
C37 C38 H38A 109.5 . .
C37 C38 H38B 109.5 . .
H38A C38 H38B 109.5 . .
C37 C38 H38C 109.5 . .
H38A C38 H38C 109.5 . .
H38B C38 H38C 109.5 . .
C37 C39 H39A 109.5 . .
C37 C39 H39B 109.5 . .
H39A C39 H39B 109.5 . .
C37 C39 H39C 109.5 . .
H39A C39 H39C 109.5 . .
H39B C39 H39C 109.5 . .
C37 C40 H40A 109.5 . .
C37 C40 H40B 109.5 . .
H40A C40 H40B 109.5 . .
C37 C40 H40C 109.5 . .
H40A C40 H40C 109.5 . .
H40B C40 H40C 109.5 . .
O6 S1 O5 118.03(13) . .
O6 S1 C12 107.52(14) . .
O5 S1 C12 107.18(13) . .
O6 S1 C6 107.49(14) . .
O5 S1 C6 107.11(13) . .
C12 S1 C6 109.31(14) . .
S1 O5 V1 122.80(12) . .
O8 S2 O7 116.60(13) . .
O8 S2 C22 108.34(14) . .
O7 S2 C22 107.32(14) . .
O8 S2 C16 107.38(14) . .
O7 S2 C16 107.61(14) . .
C22 S2 C16 109.46(14) . .
O9 S3 O10 117.07(14) . .
O9 S3 C26 111.57(14) . .
O10 S3 C26 107.91(14) . .
O9 S3 C32 110.31(15) . .
O10 S3 C32 106.25(14) . .
C26 S3 C32 102.64(14) . .
O12 S4 O11 117.04(13) . .
O12 S4 C2 107.83(14) . 2_776
O11 S4 C2 109.88(14) . 2_776
O12 S4 C36 107.22(14) . .
O11 S4 C36 107.13(14) . .
C2 S4 C36 107.33(14) 2_776 .
C41 O14 V1 129.0(2) . .
C41 O14 V1 127.7(2) . 2_776
V1 O14 V1 103.30(9) . 2_776
O14 C41 H41A 109.5 . .
O14 C41 H41B 109.5 . .
H41A C41 H41B 109.5 . .
O14 C41 H41C 109.5 . .
H41A C41 H41C 109.5 . .
H41B C41 H41C 109.5 . .
C43 C42 H42A 109.5 . .
C43 C42 H42B 109.5 . .
H42A C42 H42B 109.5 . .
C43 C42 H42C 109.5 . .
H42A C42 H42C 109.5 . .
H42B C42 H42C 109.5 . .
N1 C43 C42 111.1(3) . .
N1 C43 H43A 109.4 . .
C42 C43 H43A 109.4 . .
N1 C43 H43B 109.4 . .
C42 C43 H43B 109.4 . .
H43A C43 H43B 108.0 . .
C44 N1 C43 114.3(3) . .
C44 N1 H1A 112(2) . .
C43 N1 H1A 108(2) . .
C44 N1 H1B 106(2) . .
C43 N1 H1B 106(2) . .
H1A N1 H1B 111(3) . .
N1 C44 C45 113.0(3) . .
N1 C44 H44A 109.0 . .
C45 C44 H44A 109.0 . .
N1 C44 H44B 109.0 . .
C45 C44 H44B 109.0 . .
H44A C44 H44B 107.8 . .
C44 C45 H45A 109.5 . .
C44 C45 H45B 109.5 . .
H45A C45 H45B 109.5 . .
C44 C45 H45C 109.5 . .
H45A C45 H45C 109.5 . .
H45B C45 H45C 109.5 . .
C48 N2 C50 110.6(3) . .
C48 N2 C47 113.1(3) . .
C50 N2 C47 112.7(3) . .
C48 N2 H2 110(3) . .
C50 N2 H2 108(3) . .
C47 N2 H2 102(3) . .
C47 C46 H46A 109.5 . .
C47 C46 H46B 109.5 . .
H46A C46 H46B 109.5 . .
C47 C46 H46C 109.5 . .
H46A C46 H46C 109.5 . .
H46B C46 H46C 109.5 . .
N2 C47 C46 114.0(3) . .
N2 C47 H47A 108.7 . .
C46 C47 H47A 108.7 . .
N2 C47 H47B 108.7 . .
C46 C47 H47B 108.7 . .
H47A C47 H47B 107.6 . .
N2 C48 C49 112.6(3) . .
N2 C48 H48A 109.1 . .
C49 C48 H48A 109.1 . .
N2 C48 H48B 109.1 . .
C49 C48 H48B 109.1 . .
H48A C48 H48B 107.8 . .
C48 C49 H49A 109.5 . .
C48 C49 H49B 109.5 . .
H49A C49 H49B 109.5 . .
C48 C49 H49C 109.5 . .
H49A C49 H49C 109.5 . .
H49B C49 H49C 109.5 . .
N2 C50 C51 113.0(4) . .
N2 C50 H50A 109.0 . .
C51 C50 H50A 109.0 . .
N2 C50 H50B 109.0 . .
C51 C50 H50B 109.0 . .
H50A C50 H50B 107.8 . .
C50 C51 H51A 109.5 . .
C50 C51 H51B 109.5 . .
H51A C51 H51B 109.5 . .
C50 C51 H51C 109.5 . .
H51A C51 H51C 109.5 . .
H51B C51 H51C 109.5 . .

loop_
_geom_bond_atom_site_label_1
_geom_bond_atom_site_label_2
_geom_bond_distance
_geom_bond_site_symmetry_2
V1 O13 1.608(2) .
V1 O14 1.960(2) .
V1 O14 1.971(2) 2_776
V1 O2 2.020(2) .
V1 O1 2.041(2) .
V1 O5 2.287(2) .
V1 V1 3.0833(11) 2_776
O1 C1 1.300(3) .
C1 C2 1.424(4) .
C1 C6 1.428(4) .
C2 C3 1.387(4) .
C2 S4 1.765(3) 2_776
C3 C4 1.391(4) .
C3 H3 0.9500 .
C4 C5 1.396(4) .
C4 C7 1.529(4) .
C5 C6 1.392(4) .
C5 H5 0.9500 .
C6 S1 1.763(3) .
C7 C8 1.526(5) .
C7 C10 1.530(5) .
C7 C9 1.541(5) .
C8 H8A 0.9800 .
C8 H8B 0.9800 .
C8 H8C 0.9800 .
C9 H9B 0.9800 .
C9 H9C 0.9800 .
C9 H9A 0.9800 .
C10 H10A 0.9800 .
C10 H10B 0.9800 .
C10 H10C 0.9800 .
O2 C11 1.294(3) .
C11 C16 1.422(4) .
C11 C12 1.435(4) .
C12 C13 1.386(4) .
C12 S1 1.758(3) .
C13 C14 1.396(4) .
C13 H13 0.9500 .
C14 C15 1.391(4) .
C14 C17 1.534(4) .
C15 C16 1.392(4) .
C15 H15 0.9500 .
C16 S2 1.769(3) .
C17 C20 1.523(5) .
C17 C19 1.531(5) .
C17 C18 1.542(5) .
C18 H18A 0.9800 .
C18 H18B 0.9800 .
C18 H18C 0.9800 .
C19 H19A 0.9800 .
C19 H19B 0.9800 .
C19 H19C 0.9800 .
C20 H20A 0.9800 .
C20 H20B 0.9800 .
C20 H20C 0.9800 .
O3 C21 1.283(4) .
C21 C22 1.433(4) .
C21 C26 1.436(4) .
C22 C23 1.384(4) .
C22 S2 1.763(3) .
C23 C24 1.398(4) .
C23 H23 0.9500 .
C24 C25 1.391(4) .
C24 C27 1.534(4) .
C25 C26 1.395(4) .
C25 H25 0.9500 .
C26 S3 1.749(3) .
C27 C28 1.524(5) .
C27 C29 1.530(5) .
C27 C30 1.534(5) .
C28 H28A 0.9800 .
C28 H28B 0.9800 .
C28 H28C 0.9800 .
C29 H29A 0.9800 .
C29 H29B 0.9800 .
C29 H29C 0.9800 .
C30 H30A 0.9800 .
C30 H30B 0.9800 .
C30 H30C 0.9800 .
O4 C31 1.355(4) .
O4 H4 0.836(18) .
C31 C32 1.406(4) .
C31 C36 1.407(4) .
C32 C33 1.392(4) .
C32 S3 1.774(3) .
C33 C34 1.395(4) .
C33 H33 0.9500 .
C34 C35 1.394(4) .
C34 C37 1.531(5) .
C35 C36 1.390(4) .
C35 H35 0.9500 .
C36 S4 1.769(3) .
C37 C40 1.489(6) .
C37 C38 1.526(8) .
C37 C39 1.538(6) .
C38 H38A 0.9800 .
C38 H38B 0.9800 .
C38 H38C 0.9800 .
C39 H39A 0.9800 .
C39 H39B 0.9800 .
C39 H39C 0.9800 .
C40 H40A 0.9800 .
C40 H40B 0.9800 .
C40 H40C 0.9800 .
S1 O6 1.439(2) .
S1 O5 1.450(2) .
S2 O8 1.445(2) .
S2 O7 1.452(2) .
S3 O9 1.430(2) .
S3 O10 1.461(2) .
S4 O12 1.443(2) .
S4 O11 1.449(2) .
S4 C2 1.764(3) 2_776
O14 C41 1.397(4) .
O14 V1 1.971(2) 2_776
C41 H41A 0.9800 .
C41 H41B 0.9800 .
C41 H41C 0.9800 .
C42 C43 1.516(5) .
C42 H42A 0.9800 .
C42 H42B 0.9800 .
C42 H42C 0.9800 .
C43 N1 1.499(4) .
C43 H43A 0.9900 .
C43 H43B 0.9900 .
N1 C44 1.497(5) .
N1 H1A 0.94(2) .
N1 H1B 0.93(2) .
C44 C45 1.508(5) .
C44 H44A 0.9900 .
C44 H44B 0.9900 .
C45 H45A 0.9800 .
C45 H45B 0.9800 .
C45 H45C 0.9800 .
N2 C48 1.491(5) .
N2 C50 1.492(5) .
N2 C47 1.495(5) .
N2 H2 0.91(2) .
C46 C47 1.508(5) .
C46 H46A 0.9800 .
C46 H46B 0.9800 .
C46 H46C 0.9800 .
C47 H47A 0.9900 .
C47 H47B 0.9900 .
C48 C49 1.511(5) .
C48 H48A 0.9900 .
C48 H48B 0.9900 .
C49 H49A 0.9800 .
C49 H49B 0.9800 .
C49 H49C 0.9800 .
C50 C51 1.518(7) .
C50 H50A 0.9900 .
C50 H50B 0.9900 .
C51 H51A 0.9800 .
C51 H51B 0.9800 .
C51 H51C 0.9800 .

loop_
_geom_hbond_atom_site_label_D
_geom_hbond_atom_site_label_H
_geom_hbond_atom_site_label_A
_geom_hbond_distance_DH
_geom_hbond_distance_HA
_geom_hbond_distance_DA
_geom_hbond_angle_DHA
_geom_hbond_site_symmetry_A
O4 H4 O10 0.836(18) 1.84(3) 2.612(3) 153(4) .
N2 H2 O3 0.91(2) 1.74(3) 2.647(3) 169(4) .
N1 H1A O7 0.94(2) 2.09(3) 2.855(4) 137(3) .
N1 H1A O2 0.94(2) 2.29(3) 3.038(4) 136(3) .
N1 H1B O1 0.93(2) 2.18(3) 2.994(3) 146(3) .
N1 H1B O11 0.93(2) 2.21(3) 2.897(4) 130(3) 2_776

loop_
_geom_torsion_atom_site_label_1
_geom_torsion_atom_site_label_2
_geom_torsion_atom_site_label_3
_geom_torsion_atom_site_label_4
_geom_torsion
_geom_torsion_site_symmetry_1
_geom_torsion_site_symmetry_4
V1 O1 C1 C2 -167.3(2) . .
V1 O1 C1 C6 13.9(5) . .
O1 C1 C2 C3 179.7(3) . .
C6 C1 C2 C3 -1.3(4) . .
O1 C1 C2 S4 -0.5(4) . 2_776
C6 C1 C2 S4 178.5(2) . 2_776
C1 C2 C3 C4 1.3(5) . .
S4 C2 C3 C4 -178.5(2) 2_776 .
C2 C3 C4 C5 -0.5(4) . .
C2 C3 C4 C7 179.4(3) . .
C3 C4 C5 C6 -0.3(4) . .
C7 C4 C5 C6 179.9(3) . .
C4 C5 C6 C1 0.2(5) . .
C4 C5 C6 S1 -176.7(2) . .
O1 C1 C6 C5 179.5(3) . .
C2 C1 C6 C5 0.5(4) . .
O1 C1 C6 S1 -3.7(4) . .
C2 C1 C6 S1 177.3(2) . .
C3 C4 C7 C8 2.7(5) . .
C5 C4 C7 C8 -177.4(3) . .
C3 C4 C7 C10 123.9(4) . .
C5 C4 C7 C10 -56.3(4) . .
C3 C4 C7 C9 -116.2(4) . .
C5 C4 C7 C9 63.6(4) . .
V1 O2 C11 C16 165.8(2) . .
V1 O2 C11 C12 -15.5(5) . .
O2 C11 C12 C13 -179.0(3) . .
C16 C11 C12 C13 -0.1(4) . .
O2 C11 C12 S1 4.7(4) . .
C16 C11 C12 S1 -176.4(2) . .
C11 C12 C13 C14 -0.2(5) . .
S1 C12 C13 C14 176.2(2) . .
C12 C13 C14 C15 0.2(4) . .
C12 C13 C14 C17 179.3(3) . .
C13 C14 C15 C16 0.2(4) . .
C17 C14 C15 C16 -178.9(3) . .
C14 C15 C16 C11 -0.5(5) . .
C14 C15 C16 S2 173.5(2) . .
O2 C11 C16 C15 179.4(3) . .
C12 C11 C16 C15 0.5(4) . .
O2 C11 C16 S2 5.5(4) . .
C12 C11 C16 S2 -173.4(2) . .
C15 C14 C17 C20 -2.3(4) . .
C13 C14 C17 C20 178.6(3) . .
C15 C14 C17 C19 118.1(4) . .
C13 C14 C17 C19 -61.0(4) . .
C15 C14 C17 C18 -122.7(4) . .
C13 C14 C17 C18 58.2(4) . .
O3 C21 C22 C23 -174.3(3) . .
C26 C21 C22 C23 4.6(4) . .
O3 C21 C22 S2 8.2(4) . .
C26 C21 C22 S2 -172.9(2) . .
C21 C22 C23 C24 -3.5(5) . .
S2 C22 C23 C24 174.0(2) . .
C22 C23 C24 C25 0.2(4) . .
C22 C23 C24 C27 176.6(3) . .
C23 C24 C25 C26 1.5(4) . .
C27 C24 C25 C26 -174.8(3) . .
C24 C25 C26 C21 0.0(5) . .
C24 C25 C26 S3 172.0(2) . .
O3 C21 C26 C25 176.0(3) . .
C22 C21 C26 C25 -2.9(4) . .
O3 C21 C26 S3 4.2(4) . .
C22 C21 C26 S3 -174.6(2) . .
C25 C24 C27 C28 110.5(4) . .
C23 C24 C27 C28 -65.6(4) . .
C25 C24 C27 C29 -129.6(3) . .
C23 C24 C27 C29 54.3(4) . .
C25 C24 C27 C30 -10.3(5) . .
C23 C24 C27 C30 173.6(3) . .
O4 C31 C32 C33 179.6(3) . .
C36 C31 C32 C33 0.4(4) . .
O4 C31 C32 S3 5.4(4) . .
C36 C31 C32 S3 -173.9(2) . .
C31 C32 C33 C34 -1.8(5) . .
S3 C32 C33 C34 172.5(3) . .
C32 C33 C34 C35 1.2(5) . .
C32 C33 C34 C37 -176.5(3) . .
C33 C34 C35 C36 0.9(5) . .
C37 C34 C35 C36 178.6(3) . .
C34 C35 C36 C31 -2.3(5) . .
C34 C35 C36 S4 174.3(3) . .
O4 C31 C36 C35 -177.7(3) . .
C32 C31 C36 C35 1.6(4) . .
O4 C31 C36 S4 5.8(4) . .
C32 C31 C36 S4 -174.9(2) . .
C35 C34 C37 C40 165.4(5) . .
C33 C34 C37 C40 -17.0(6) . .
C35 C34 C37 C38 -70.5(5) . .
C33 C34 C37 C38 107.1(5) . .
C35 C34 C37 C39 46.5(5) . .
C33 C34 C37 C39 -135.9(4) . .
C13 C12 S1 O6 -17.2(3) . .
C11 C12 S1 O6 159.3(2) . .
C13 C12 S1 O5 -145.0(2) . .
C11 C12 S1 O5 31.5(3) . .
C13 C12 S1 C6 99.2(3) . .
C11 C12 S1 C6 -84.3(3) . .
C5 C6 S1 O6 17.1(3) . .
C1 C6 S1 O6 -159.9(2) . .
C5 C6 S1 O5 144.9(2) . .
C1 C6 S1 O5 -32.1(3) . .
C5 C6 S1 C12 -99.3(2) . .
C1 C6 S1 C12 83.7(3) . .
O6 S1 O5 V1 -179.69(13) . .
C12 S1 O5 V1 -58.24(17) . .
C6 S1 O5 V1 58.97(17) . .
C23 C22 S2 O8 -122.7(2) . .
C21 C22 S2 O8 54.9(3) . .
C23 C22 S2 O7 4.0(3) . .
C21 C22 S2 O7 -178.4(2) . .
C23 C22 S2 C16 120.5(2) . .
C21 C22 S2 C16 -61.9(3) . .
C15 C16 S2 O8 1.4(3) . .
C11 C16 S2 O8 175.7(2) . .
C15 C16 S2 O7 -124.8(2) . .
C11 C16 S2 O7 49.4(3) . .
C15 C16 S2 C22 118.9(2) . .
C11 C16 S2 C22 -66.9(3) . .
C25 C26 S3 O9 149.6(2) . .
C21 C26 S3 O9 -38.2(3) . .
C25 C26 S3 O10 19.6(3) . .
C21 C26 S3 O10 -168.1(2) . .
C25 C26 S3 C32 -92.3(3) . .
C21 C26 S3 C32 79.9(3) . .
C33 C32 S3 O9 35.3(3) . .
C31 C32 S3 O9 -150.2(2) . .
C33 C32 S3 O10 163.2(2) . .
C31 C32 S3 O10 -22.4(3) . .
C33 C32 S3 C26 -83.6(3) . .
C31 C32 S3 C26 90.8(3) . .
C35 C36 S4 O12 -117.5(3) . .
C31 C36 S4 O12 59.1(3) . .
C35 C36 S4 O11 8.9(3) . .
C31 C36 S4 O11 -174.5(2) . .
C35 C36 S4 C2 126.9(3) . 2_776
C31 C36 S4 C2 -56.5(3) . 2_776
C42 C43 N1 C44 175.8(3) . .
C43 N1 C44 C45 63.6(4) . .
C48 N2 C47 C46 59.4(4) . .
C50 N2 C47 C46 -67.0(4) . .
C50 N2 C48 C49 -176.6(3) . .
C47 N2 C48 C49 55.9(4) . .
C48 N2 C50 C51 174.2(4) . .
C47 N2 C50 C51 -58.1(4) . .
